data_4001758
loop_
_publ_author_name
'Jeong, Seok'
'Kim, Dongwook'
'Song, Xiaokai'
'Choi, Min'
'Park, Noejung'
'Lah, Myoung Soo'

_publ_section_title
;
 Postsynthetic Exchanges of the Pillaring Ligand in Three-Dimensional
 Metal--Organic Frameworks
;
_journal_issue 7
_journal_name_full 'Chemistry of Materials'
_journal_page_first 1047
_journal_paper_doi 10.1021/cm303624p
_journal_volume 25
_journal_year 2013
_chemical_formula_sum 'C34 H28 N4 Ni2 O12'
_chemical_formula_weight 802.02
_chemical_name_systematic
; 
 ? 
;
_space_group_IT_number 143
_symmetry_cell_setting hexagonal
_symmetry_space_group_name_Hall 'P 3'
_symmetry_space_group_name_H-M 'P 3'
_atom_sites_solution_hydrogens geom
_atom_sites_solution_primary direct
_atom_sites_solution_secondary difmap
_audit_creation_method SHELXL-97
_cell_angle_alpha 90.00
_cell_angle_beta 90.00
_cell_angle_gamma 120.00
_cell_formula_units_Z 3
_cell_length_a 16.634(2)
_cell_length_b 16.634(2)
_cell_length_c 18.194(4)
_cell_measurement_reflns_used 2875
_cell_measurement_temperature 173(2)
_cell_measurement_theta_max 25.00
_cell_measurement_theta_min 3.32
_cell_volume 4359.7(12)
_computing_cell_refinement 'RAPID AUTO software'
_computing_data_collection 'RAPID AUTO software'
_computing_data_reduction 'RAPID AUTO software'
_computing_molecular_graphics 'Diamond 3.1e,ORTEP3'
_computing_publication_material WinGX
_computing_structure_refinement 'Bruker SHELXTL'
_computing_structure_solution SIR2008
_diffrn_ambient_temperature 173(2)
_diffrn_measured_fraction_theta_full 0.998
_diffrn_measured_fraction_theta_max 0.998
_diffrn_measurement_device_type 'Image plate detector'
_diffrn_measurement_method 'omega scan'
_diffrn_radiation_monochromator graphite
_diffrn_radiation_source 'fine-focus sealed tube'
_diffrn_radiation_type MoK\a
_diffrn_radiation_wavelength 0.71073
_diffrn_reflns_av_R_equivalents 0.1355
_diffrn_reflns_av_sigmaI/netI 0.1158
_diffrn_reflns_limit_h_max 17
_diffrn_reflns_limit_h_min -19
_diffrn_reflns_limit_k_max 19
_diffrn_reflns_limit_k_min -19
_diffrn_reflns_limit_l_max 21
_diffrn_reflns_limit_l_min -21
_diffrn_reflns_number 32481
_diffrn_reflns_theta_full 25.00
_diffrn_reflns_theta_max 25.00
_diffrn_reflns_theta_min 3.04
_exptl_absorpt_coefficient_mu 0.689
_exptl_absorpt_correction_T_max 0.9877
_exptl_absorpt_correction_T_min 0.8304
_exptl_absorpt_correction_type multi-scan
_exptl_absorpt_process_details 'RAPID AUTO software'
_exptl_crystal_colour 'pale green'
_exptl_crystal_density_diffrn 0.916
_exptl_crystal_density_method 'not measured'
_exptl_crystal_description plate
_exptl_crystal_F_000 1236
_exptl_crystal_size_max 0.28
_exptl_crystal_size_mid 0.08
_exptl_crystal_size_min 0.02
_platon_squeeze_details
;
;
_refine_diff_density_max 1.631
_refine_diff_density_min -0.787
_refine_diff_density_rms 0.114
_refine_ls_abs_structure_details 'Flack H D (1983), Acta Cryst. A39, 876-881'
_refine_ls_abs_structure_Flack 0.49(3)
_refine_ls_extinction_method none
_refine_ls_goodness_of_fit_ref 0.959
_refine_ls_hydrogen_treatment constr
_refine_ls_matrix_type full
_refine_ls_number_parameters 542
_refine_ls_number_reflns 10213
_refine_ls_number_restraints 189
_refine_ls_restrained_S_all 0.964
_refine_ls_R_factor_all 0.1403
_refine_ls_R_factor_gt 0.0945
_refine_ls_shift/su_max 0.000
_refine_ls_shift/su_mean 0.000
_refine_ls_structure_factor_coef Fsqd
_refine_ls_weighting_details 'calc w=1/[\s^2^(Fo^2^)+(0.1515P)^2^+0.0000P] where P=(Fo^2^+2Fc^2^)/3'
_refine_ls_weighting_scheme calc
_refine_ls_wR_factor_gt 0.2337
_refine_ls_wR_factor_ref 0.2700
_reflns_number_gt 5571
_reflns_number_total 10213
_reflns_threshold_expression >2sigma(I)
_cod_data_source_file cm303624p_si_006.cif
_cod_data_source_block l12_027p3
_cod_depositor_comments
;
The following automatic conversions were performed:

'_symmetry_cell_setting' value 'Hexagonal' changed to 'hexagonal'
according to /home/saulius/struct/CIF-dictionaries/cif_core.dic
dictionary named 'cif_core.dic' version 2.4.2 from
2011-04-26.

'_exptl_absorpt_correction_type' value 'Multi-scan'
changed to 'multi-scan' according to
/home/saulius/struct/CIF-dictionaries/cif_core.dic dictionary named
'cif_core.dic' version 2.4.2 from 2011-04-26.

Automatic conversion script
Id: cif_fix_values 1891 2012-01-12 08:04:46Z andrius 
;
_cod_original_cell_volume 4359.8(12)
_cod_original_sg_symbol_H-M P3
_cod_database_code 4001758

loop_
_symmetry_equiv_pos_as_xyz
'x, y, z'
'-y, x-y, z'
'-x+y, -x, z'

loop_
_atom_site_label
_atom_site_type_symbol
_atom_site_fract_x
_atom_site_fract_y
_atom_site_fract_z
_atom_site_U_iso_or_equiv
_atom_site_adp_type
_atom_site_occupancy
_atom_site_symmetry_multiplicity
_atom_site_calc_flag
_atom_site_refinement_flags
_atom_site_disorder_assembly
_atom_site_disorder_group
Ni1 Ni 0.32095(9) 0.00005(9) 0.23170(5) 0.0394(5) Uani 1 1 d . . .
O1 O 0.2507(4) 0.0793(5) 0.2374(4) 0.0488(18) Uani 1 1 d . A .
O2 O 0.1720(5) -0.0781(5) 0.2351(4) 0.0524(19) Uani 1 1 d . A .
O3 O 0.3339(4) -0.1150(4) 0.2301(4) 0.0488(18) Uani 1 1 d . A .
O4 O 0.4812(4) -0.0808(5) 0.2401(5) 0.079(3) Uani 1 1 d . A .
O5 O 0.5627(5) 0.0824(5) 0.2432(5) 0.081(3) Uani 1 1 d . A .
O6 O 0.4491(4) 0.1150(4) 0.2311(4) 0.0485(18) Uani 1 1 d . A .
C1 C 0.1732(5) 0.0004(6) 0.2361(5) 0.038(2) Uani 1 1 d . A .
C2 C 0.0842(5) 0.0000(6) 0.2380(4) 0.0286(17) Uani 1 1 d . . .
C3 C 0.0815(6) 0.0835(5) 0.2375(4) 0.0341(19) Uani 1 1 d . A .
H3 H 0.1382 0.1409 0.2368 0.041 Uiso 1 1 calc R . .
C4 C 0.3945(7) -0.1404(7) 0.2352(5) 0.049(3) Uani 1 1 d . . .
C5 C 0.3640(7) -0.2403(6) 0.2362(5) 0.048(2) Uani 1 1 d . A .
C6 C 0.4255(6) -0.2689(6) 0.2379(5) 0.044(2) Uani 1 1 d . . .
H6 H 0.4899 -0.2248 0.2404 0.052 Uiso 1 1 calc R A .
C7 C 0.5318(8) 0.1375(6) 0.2377(7) 0.061(3) Uani 1 1 d . . .
C8 C 0.6017(5) 0.2387(5) 0.2404(6) 0.045(2) Uani 1 1 d . A .
C9 C 0.5731(6) 0.3053(6) 0.2421(6) 0.052(3) Uani 1 1 d . . .
H9 H 0.5088 0.2856 0.2445 0.063 Uiso 1 1 calc R A .
Ni2 Ni 0.32066(9) 0.00008(9) 0.85049(5) 0.0391(5) Uani 1 1 d . . .
O7 O 0.2511(4) 0.0782(4) 0.8453(4) 0.0451(17) Uani 1 1 d . A .
O8 O 0.1739(4) -0.0775(4) 0.8446(4) 0.0419(16) Uani 1 1 d . A .
O9 O 0.3343(4) -0.1145(4) 0.8526(4) 0.0477(18) Uani 1 1 d . . .
O10 O 0.4817(4) -0.0786(5) 0.8420(5) 0.080(3) Uani 1 1 d . . .
O11 O 0.5626(5) 0.0817(5) 0.8391(6) 0.099(4) Uani 1 1 d . . .
O12 O 0.4482(4) 0.1145(4) 0.8510(4) 0.0520(19) Uani 1 1 d . . .
C10 C 0.1736(6) 0.0001(6) 0.8442(4) 0.035(2) Uani 1 1 d . A .
C11 C 0.0848(5) -0.0004(6) 0.8431(4) 0.0337(19) Uani 1 1 d . . .
C12 C 0.0816(6) 0.0841(6) 0.8435(4) 0.040(2) Uani 1 1 d . . .
H12 H 0.1384 0.1416 0.8442 0.049 Uiso 1 1 calc R . .
C13 C 0.3943(7) -0.1394(8) 0.8469(6) 0.058(3) Uani 1 1 d . . .
C14 C 0.3631(6) -0.2385(6) 0.8453(5) 0.039(2) Uani 1 1 d . . .
C15 C 0.4251(6) -0.2696(6) 0.8446(5) 0.046(2) Uani 1 1 d . . .
H15 H 0.4895 -0.2252 0.8434 0.055 Uiso 1 1 calc R A .
C16 C 0.5313(8) 0.1389(7) 0.8481(8) 0.072(4) Uani 1 1 d . . .
C17 C 0.6012(6) 0.2381(6) 0.8417(6) 0.047(2) Uani 1 1 d . . .
C18 C 0.5742(6) 0.3062(6) 0.8415(6) 0.057(3) Uani 1 1 d . . .
H18 H 0.5098 0.2867 0.8412 0.068 Uiso 1 1 calc R A .
N211 N 0.3257(5) 0.0010(5) 0.3436(6) 0.048(3) Uani 0.50 1 d PD A 1
C221 C 0.3367(13) -0.0636(14) 0.3816(14) 0.140(14) Uani 0.50 1 d PDU A 1
H221 H 0.3444 -0.1079 0.3543 0.168 Uiso 0.50 1 calc PR A 1
C231 C 0.3373(15) -0.0685(15) 0.4570(14) 0.22(2) Uani 0.50 1 d PDU A 1
H231 H 0.3453 -0.1136 0.4829 0.260 Uiso 0.50 1 calc PR A 1
C241 C 0.3248(5) -0.0005(5) 0.4915(6) 0.039(2) Uani 0.50 1 d PDU A 1
C251 C 0.3143(14) 0.0671(14) 0.4574(12) 0.123(12) Uani 0.50 1 d PDU A 1
H251 H 0.3074 0.1120 0.4846 0.147 Uiso 0.50 1 calc PR A 1
C261 C 0.3142(14) 0.0668(14) 0.3802(13) 0.151(15) Uani 0.50 1 d PDU A 1
H261 H 0.3063 0.1115 0.3537 0.182 Uiso 0.50 1 calc PR A 1
N311 N 0.3260(4) -0.0002(4) 0.7324(5) 0.034(2) Uani 0.50 1 d PD A 1
C321 C 0.3828(10) 0.0769(11) 0.6939(9) 0.075(7) Uani 0.50 1 d PDU A 1
H321 H 0.4228 0.1326 0.7196 0.090 Uiso 0.50 1 calc PR A 1
C331 C 0.3842(11) 0.0770(10) 0.6189(8) 0.059(6) Uani 0.50 1 d PDU A 1
H331 H 0.4258 0.1331 0.5944 0.070 Uiso 0.50 1 calc PR A 1
C341 C 0.3288(8) 0.0002(8) 0.5769(6) 0.089(6) Uani 0.50 1 d PDU A 1
C351 C 0.2697(11) -0.0806(11) 0.6195(8) 0.059(5) Uani 0.50 1 d PDU A 1
H351 H 0.2296 -0.1368 0.5944 0.070 Uiso 0.50 1 calc PR A 1
C361 C 0.2682(10) -0.0806(11) 0.6956(9) 0.074(7) Uani 0.50 1 d PDU A 1
H361 H 0.2278 -0.1356 0.7219 0.089 Uiso 0.50 1 calc PR A 1
N212 N 0.3257(5) 0.0010(5) 0.3436(6) 0.048(3) Uani 0.50 1 d PD A 2
C222 C 0.2718(11) -0.0792(12) 0.3820(10) 0.083(8) Uani 0.50 1 d PDU A 2
H222 H 0.2345 -0.1343 0.3548 0.100 Uiso 0.50 1 calc PR A 2
C232 C 0.2680(10) -0.0851(10) 0.4586(9) 0.061(6) Uani 0.50 1 d PDU A 2
H232 H 0.2307 -0.1409 0.4850 0.073 Uiso 0.50 1 calc PR A 2
C242 C 0.3248(5) -0.0005(5) 0.4915(6) 0.039(2) Uani 0.50 1 d PDU A 2
C252 C 0.3810(10) 0.0825(10) 0.4584(9) 0.063(6) Uani 0.50 1 d PDU A 2
H252 H 0.4183 0.1380 0.4852 0.075 Uiso 0.50 1 calc PR A 2
C262 C 0.3791(10) 0.0793(11) 0.3826(9) 0.065(6) Uani 0.50 1 d PDU A 2
H262 H 0.4173 0.1351 0.3563 0.078 Uiso 0.50 1 calc PR A 2
N312 N 0.3260(4) -0.0002(4) 0.7324(5) 0.034(2) Uani 0.50 1 d PD A 2
C322 C 0.3179(11) 0.0671(12) 0.6951(10) 0.095(9) Uani 0.50 1 d PDU A 2
H322 H 0.3114 0.1132 0.7209 0.114 Uiso 0.50 1 calc PR A 2
C332 C 0.3196(12) 0.0666(13) 0.6173(10) 0.094(9) Uani 0.50 1 d PDU A 2
H332 H 0.3143 0.1133 0.5915 0.113 Uiso 0.50 1 calc PR A 2
C342 C 0.3288(8) 0.0002(8) 0.5769(6) 0.089(6) Uani 0.50 1 d PDU A 2
C352 C 0.3374(13) -0.0674(14) 0.6181(13) 0.152(15) Uani 0.50 1 d PDU A 2
H352 H 0.3444 -0.1138 0.5933 0.183 Uiso 0.50 1 calc PR A 2
C362 C 0.3356(12) -0.0664(13) 0.6932(12) 0.106(10) Uani 0.50 1 d PDU A 2
H362 H 0.3411 -0.1127 0.7195 0.127 Uiso 0.50 1 calc PR A 2
N41 N 0.3224(4) 0.0003(4) 0.9663(6) 0.032(2) Uani 1 1 d . A .
N42 N 0.3203(4) 0.0010(4) 1.1128(6) 0.034(2) Uani 1 1 d . . .
C43 C 0.3252(10) 0.0842(7) 0.9997(6) 0.076(4) Uani 1 1 d . . .
H43A H 0.3814 0.1403 0.9818 0.091 Uiso 1 1 calc R A .
H43B H 0.2706 0.0875 0.9822 0.091 Uiso 1 1 calc R . .
C44 C 0.3258(10) 0.0857(8) 1.0808(6) 0.085(4) Uani 1 1 d . A .
H44A H 0.2724 0.0912 1.0985 0.102 Uiso 1 1 calc R . .
H44B H 0.3833 0.1409 1.0981 0.102 Uiso 1 1 calc R . .
C45 C 0.2402(7) -0.0816(8) 1.0008(6) 0.070(3) Uani 1 1 d . . .
H45A H 0.1830 -0.0833 0.9832 0.083 Uiso 1 1 calc R A .
H45B H 0.2383 -0.1390 0.9835 0.083 Uiso 1 1 calc R . .
C46 C 0.2397(8) -0.0817(9) 1.0815(5) 0.072(3) Uani 1 1 d . A .
H46A H 0.2397 -0.1380 1.0993 0.086 Uiso 1 1 calc R . .
H46B H 0.1820 -0.0845 1.0990 0.086 Uiso 1 1 calc R . .
C47 C 0.4017(9) -0.0003(12) 1.0010(6) 0.092(5) Uani 1 1 d . . .
H47A H 0.4031 -0.0565 0.9849 0.110 Uiso 1 1 calc R A .
H47B H 0.4598 0.0545 0.9840 0.110 Uiso 1 1 calc R . .
C48 C 0.3985(9) 0.0008(11) 1.0803(7) 0.085(4) Uani 1 1 d U A .
H48A H 0.4003 -0.0543 1.0988 0.102 Uiso 1 1 calc R . .
H48B H 0.4555 0.0564 1.0979 0.102 Uiso 1 1 calc R . .

loop_
_atom_site_aniso_label
_atom_site_aniso_U_11
_atom_site_aniso_U_22
_atom_site_aniso_U_33
_atom_site_aniso_U_23
_atom_site_aniso_U_13
_atom_site_aniso_U_12
Ni1 0.0309(8) 0.0290(8) 0.0577(10) -0.0017(5) -0.0028(7) 0.0144(7)
O1 0.022(3) 0.041(4) 0.076(5) -0.002(3) -0.001(3) 0.010(3)
O2 0.047(4) 0.046(4) 0.081(5) -0.008(3) -0.003(4) 0.037(4)
O3 0.042(4) 0.037(4) 0.074(5) -0.008(3) 0.001(3) 0.024(3)
O4 0.019(3) 0.034(4) 0.171(8) 0.008(4) -0.011(4) 0.004(3)
O5 0.037(4) 0.034(4) 0.177(9) 0.003(4) -0.008(4) 0.022(3)
O6 0.027(3) 0.035(4) 0.086(5) 0.003(3) 0.000(3) 0.017(3)
C1 0.026(4) 0.026(4) 0.061(6) -0.007(4) -0.003(4) 0.010(4)
C2 0.023(4) 0.040(5) 0.017(4) 0.001(3) -0.002(3) 0.013(4)
C3 0.035(5) 0.032(4) 0.016(4) -0.002(3) -0.003(3) 0.002(4)
C4 0.055(6) 0.049(6) 0.047(6) 0.005(4) -0.001(4) 0.028(5)
C5 0.046(6) 0.038(5) 0.048(6) -0.008(4) 0.007(4) 0.011(4)
C6 0.035(5) 0.040(5) 0.063(6) 0.001(4) -0.005(4) 0.023(4)
C7 0.063(8) 0.026(5) 0.100(9) 0.011(5) 0.013(6) 0.028(5)
C8 0.019(4) 0.025(5) 0.087(7) 0.007(4) 0.004(4) 0.009(3)
C9 0.025(5) 0.026(5) 0.099(8) 0.005(4) 0.014(5) 0.009(4)
Ni2 0.0338(9) 0.0313(8) 0.0518(10) 0.0017(5) 0.0014(7) 0.0159(7)
O7 0.027(3) 0.045(4) 0.068(4) -0.009(3) -0.006(3) 0.022(3)
O8 0.031(4) 0.040(4) 0.064(4) 0.003(3) -0.002(3) 0.024(3)
O9 0.040(4) 0.036(4) 0.070(5) 0.000(3) 0.008(3) 0.021(3)
O10 0.017(3) 0.036(4) 0.175(9) 0.002(4) 0.001(4) 0.003(3)
O11 0.049(5) 0.026(4) 0.224(11) 0.001(5) 0.013(5) 0.020(4)
O12 0.032(4) 0.038(4) 0.093(5) 0.012(3) 0.004(3) 0.022(3)
C10 0.032(5) 0.052(6) 0.028(5) -0.015(4) -0.009(3) 0.025(4)
C11 0.026(4) 0.042(5) 0.034(5) 0.007(4) 0.002(3) 0.018(4)
C12 0.032(5) 0.035(5) 0.037(5) 0.001(4) -0.005(4) 0.004(4)
C13 0.055(7) 0.053(7) 0.070(7) 0.003(5) 0.006(5) 0.030(6)
C14 0.032(5) 0.037(5) 0.049(5) -0.002(4) -0.003(4) 0.018(4)
C15 0.040(5) 0.046(5) 0.050(6) -0.006(4) 0.003(4) 0.020(4)
C16 0.047(7) 0.028(5) 0.145(11) -0.015(6) -0.025(6) 0.023(5)
C17 0.032(5) 0.025(5) 0.085(7) -0.008(4) -0.002(4) 0.015(4)
C18 0.030(5) 0.032(5) 0.103(9) -0.004(5) 0.000(5) 0.011(4)
N211 0.055(5) 0.040(5) 0.054(8) 0.003(4) 0.000(4) 0.028(4)
C221 0.147(16) 0.145(16) 0.142(17) -0.004(9) 0.002(9) 0.083(11)
C231 0.22(3) 0.22(3) 0.22(3) 0.000(10) -0.007(10) 0.117(15)
C241 0.042(4) 0.022(4) 0.063(5) 0.001(3) -0.006(4) 0.022(3)
C251 0.138(15) 0.117(14) 0.122(15) -0.016(9) 0.002(9) 0.071(10)
C261 0.155(18) 0.155(18) 0.150(18) 0.012(10) -0.002(10) 0.082(12)
N311 0.050(5) 0.020(3) 0.027(5) 0.002(3) -0.009(3) 0.015(3)
C321 0.068(10) 0.068(10) 0.067(10) 0.008(8) -0.010(8) 0.018(7)
C331 0.066(9) 0.043(8) 0.025(7) 0.008(6) -0.002(7) -0.005(6)
C341 0.094(7) 0.081(7) 0.105(8) -0.005(5) -0.015(5) 0.053(6)
C351 0.065(9) 0.045(8) 0.037(8) -0.012(7) 0.003(7) 0.007(7)
C361 0.071(10) 0.066(10) 0.060(10) 0.010(8) 0.006(8) 0.015(7)
N212 0.055(5) 0.040(5) 0.054(8) 0.003(4) 0.000(4) 0.028(4)
C222 0.086(11) 0.078(11) 0.070(10) 0.002(8) 0.011(8) 0.028(8)
C232 0.067(9) 0.039(8) 0.049(9) 0.006(7) -0.008(7) 0.006(6)
C242 0.042(4) 0.022(4) 0.063(5) 0.001(3) -0.006(4) 0.022(3)
C252 0.060(9) 0.045(9) 0.045(9) 0.000(7) -0.017(7) -0.003(7)
C262 0.054(9) 0.069(10) 0.042(9) -0.002(7) 0.003(7) 0.007(7)
N312 0.050(5) 0.020(3) 0.027(5) 0.002(3) -0.009(3) 0.015(3)
C322 0.109(12) 0.086(11) 0.086(12) -0.014(8) -0.001(9) 0.046(9)
C332 0.111(12) 0.095(12) 0.084(12) 0.013(8) 0.011(9) 0.057(9)
C342 0.094(7) 0.081(7) 0.105(8) -0.005(5) -0.015(5) 0.053(6)
C352 0.160(18) 0.153(18) 0.150(18) -0.001(10) 0.002(10) 0.083(12)
C362 0.113(13) 0.109(13) 0.110(13) -0.006(9) 0.009(9) 0.067(10)
N41 0.018(3) 0.023(4) 0.055(7) 0.008(3) -0.009(3) 0.010(3)
N42 0.022(4) 0.036(4) 0.047(6) -0.005(3) -0.003(3) 0.016(3)
C43 0.119(11) 0.034(5) 0.064(8) -0.007(5) 0.005(7) 0.029(6)
C44 0.115(11) 0.051(7) 0.066(8) 0.020(6) 0.018(7) 0.024(7)
C45 0.045(6) 0.060(7) 0.078(8) 0.008(6) 0.009(5) 0.007(5)
C46 0.063(7) 0.090(9) 0.038(6) -0.009(6) -0.003(5) 0.019(6)
C47 0.081(8) 0.190(15) 0.049(7) -0.026(8) -0.028(6) 0.101(10)
C48 0.083(7) 0.105(8) 0.082(7) 0.009(6) -0.015(6) 0.057(6)

loop_
_atom_type_symbol
_atom_type_description
_atom_type_scat_dispersion_real
_atom_type_scat_dispersion_imag
_atom_type_scat_source
C C 0.0033 0.0016 'International Tables Vol C Tables 4.2.6.8 and 6.1.1.4'
H H 0.0000 0.0000 'International Tables Vol C Tables 4.2.6.8 and 6.1.1.4'
N N 0.0061 0.0033 'International Tables Vol C Tables 4.2.6.8 and 6.1.1.4'
O O 0.0106 0.0060 'International Tables Vol C Tables 4.2.6.8 and 6.1.1.4'
Ni Ni 0.3393 1.1124 'International Tables Vol C Tables 4.2.6.8 and 6.1.1.4'

loop_
_geom_angle_atom_site_label_1
_geom_angle_atom_site_label_2
_geom_angle_atom_site_label_3
_geom_angle
_geom_angle_site_symmetry_1
_geom_angle_site_symmetry_3
O3 Ni1 O6 109.3(2) . .
O3 Ni1 N211 90.0(3) . .
O6 Ni1 N211 88.8(3) . .
O3 Ni1 O2 93.7(3) . .
O6 Ni1 O2 157.0(2) . .
N211 Ni1 O2 90.2(3) . .
O3 Ni1 O1 157.2(3) . .
O6 Ni1 O1 93.4(2) . .
N211 Ni1 O1 88.7(3) . .
O2 Ni1 O1 63.6(2) . .
O3 Ni1 N42 89.8(3) . 1_554
O6 Ni1 N42 89.7(3) . 1_554
N211 Ni1 N42 178.3(3) . 1_554
O2 Ni1 N42 91.4(3) . 1_554
O1 Ni1 N42 92.1(3) . 1_554
O3 Ni1 C1 125.4(3) . .
O6 Ni1 C1 125.3(2) . .
N211 Ni1 C1 90.1(3) . .
O2 Ni1 C1 31.7(3) . .
O1 Ni1 C1 31.9(3) . .
N42 Ni1 C1 91.3(3) 1_554 .
C1 O1 Ni1 87.0(5) . .
C1 O2 Ni1 87.6(5) . .
C4 O3 Ni1 141.7(6) . .
C7 O6 Ni1 140.3(6) . .
O2 C1 O1 121.7(7) . .
O2 C1 C2 119.0(7) . .
O1 C1 C2 119.3(7) . .
O2 C1 Ni1 60.6(4) . .
O1 C1 Ni1 61.1(4) . .
C2 C1 Ni1 179.3(7) . .
C3 C2 C3 118.0(7) 3 .
C3 C2 C1 120.7(8) 3 .
C3 C2 C1 121.3(7) . .
C2 C3 C2 122.0(7) 2 .
O3 C4 O4 121.2(9) . .
O3 C4 C5 119.4(9) . .
O4 C4 C5 119.4(10) . .
C6 C5 C6 119.6(9) . 2_545
C6 C5 C4 120.8(9) . .
C6 C5 C4 119.6(9) 2_545 .
C5 C6 C5 120.3(9) . 3_655
O6 C7 O5 125.8(10) . .
O6 C7 C8 117.7(8) . .
O5 C7 C8 116.5(10) . .
C9 C8 C9 119.2(8) 2_655 .
C9 C8 C7 120.2(8) 2_655 .
C9 C8 C7 120.5(8) . .
C8 C9 C8 120.7(8) 3_665 .
O12 Ni2 O9 109.1(2) . .
O12 Ni2 N41 89.2(3) . .
O9 Ni2 N41 88.5(2) . .
O12 Ni2 O8 157.1(2) . .
O9 Ni2 O8 93.7(3) . .
N41 Ni2 O8 93.6(3) . .
O12 Ni2 O7 93.5(2) . .
O9 Ni2 O7 157.4(3) . .
N41 Ni2 O7 93.2(3) . .
O8 Ni2 O7 63.7(2) . .
O12 Ni2 N311 89.0(3) . .
O9 Ni2 N311 89.6(2) . .
N41 Ni2 N311 176.8(2) . .
O8 Ni2 N311 89.1(3) . .
O7 Ni2 N311 89.5(3) . .
O12 Ni2 C10 125.3(3) . .
O9 Ni2 C10 125.6(3) . .
N41 Ni2 C10 93.4(2) . .
O8 Ni2 C10 31.9(3) . .
O7 Ni2 C10 31.8(3) . .
N311 Ni2 C10 89.7(2) . .
C10 O7 Ni2 87.8(5) . .
C10 O8 Ni2 88.3(5) . .
C13 O9 Ni2 141.7(7) . .
C16 O12 Ni2 141.8(6) . .
O7 C10 O8 120.2(7) . .
O7 C10 C11 119.9(8) . .
O8 C10 C11 119.9(8) . .
O7 C10 Ni2 60.4(4) . .
O8 C10 Ni2 59.8(4) . .
C11 C10 Ni2 178.1(6) . .
C12 C11 C12 117.5(8) 3 .
C12 C11 C10 120.9(8) 3 .
C12 C11 C10 121.5(7) . .
C11 C12 C11 122.5(8) 2 .
O9 C13 O10 120.9(10) . .
O9 C13 C14 118.7(9) . .
O10 C13 C14 120.5(10) . .
C15 C14 C15 117.0(9) . 2_545
C15 C14 C13 121.3(9) . .
C15 C14 C13 121.8(8) 2_545 .
C14 C15 C14 123.0(9) . 3_655
O12 C16 O11 123.9(10) . .
O12 C16 C17 120.0(8) . .
O11 C16 C17 115.4(10) . .
C18 C17 C18 117.6(9) 2_655 .
C18 C17 C16 121.6(8) 2_655 .
C18 C17 C16 120.6(8) . .
C17 C18 C17 122.4(9) 3_665 .
C221 N211 C261 120.5(16) . .
C221 N211 Ni1 121.4(12) . .
C261 N211 Ni1 118.1(11) . .
N211 C221 C231 124(2) . .
C221 C231 C241 113(2) . .
C251 C241 C231 126.3(15) . .
C251 C241 C341 118.0(12) . .
C231 C241 C341 115.6(12) . .
C241 C251 C261 116.8(18) . .
N211 C261 C251 119.2(19) . .
C321 N311 C361 119.4(12) . .
C321 N311 Ni2 121.8(9) . .
C361 N311 Ni2 118.7(8) . .
N311 C321 C331 121.6(15) . .
C321 C331 C341 123.5(14) . .
C331 C341 C351 113.4(11) . .
C331 C341 C241 124.7(10) . .
C351 C341 C241 121.8(10) . .
C361 C351 C341 123.0(14) . .
N311 C361 C351 119.0(14) . .
C47 N41 C43 102.9(9) . .
C47 N41 C45 103.2(9) . .
C43 N41 C45 105.3(8) . .
C47 N41 Ni2 116.2(7) . .
C43 N41 Ni2 113.6(6) . .
C45 N41 Ni2 114.2(6) . .
C48 N42 C46 104.0(9) . .
C48 N42 C44 102.5(9) . .
C46 N42 C44 109.4(9) . .
C48 N42 Ni1 113.8(7) . 1_556
C46 N42 Ni1 112.7(6) . 1_556
C44 N42 Ni1 113.6(7) . 1_556
C44 C43 N41 114.7(9) . .
C43 C44 N42 112.2(9) . .
C46 C45 N41 114.9(9) . .
C45 C46 N42 112.5(9) . .
C48 C47 N41 113.0(10) . .
N42 C48 C47 116.8(10) . .

loop_
_geom_bond_atom_site_label_1
_geom_bond_atom_site_label_2
_geom_bond_distance
_geom_bond_site_symmetry_2
Ni1 O3 2.030(6) .
Ni1 O6 2.031(6) .
Ni1 N211 2.037(10) .
Ni1 O2 2.148(7) .
Ni1 O1 2.159(7) .
Ni1 N42 2.164(11) 1_554
Ni1 C1 2.462(8) .
O1 C1 1.301(10) .
O2 C1 1.296(10) .
O3 C4 1.277(11) .
O4 C4 1.281(11) .
O5 C7 1.258(10) .
O6 C7 1.238(12) .
C1 C2 1.478(10) .
C2 C3 1.360(11) 3
C2 C3 1.413(11) .
C3 C2 1.360(11) 2
C4 C5 1.475(13) .
C5 C6 1.326(12) .
C5 C6 1.402(12) 2_545
C6 C5 1.402(12) 3_655
C7 C8 1.494(12) .
C8 C9 1.370(11) 2_655
C8 C9 1.410(11) .
C9 C8 1.370(11) 3_665
Ni2 O12 2.022(6) .
Ni2 O9 2.029(6) .
Ni2 N41 2.107(11) .
Ni2 O8 2.118(6) .
Ni2 O7 2.131(6) .
Ni2 N311 2.150(9) .
Ni2 C10 2.449(8) .
O7 C10 1.293(11) .
O8 C10 1.294(11) .
O9 C13 1.262(12) .
O10 C13 1.294(12) .
O11 C16 1.302(11) .
O12 C16 1.232(12) .
C10 C11 1.473(10) .
C11 C12 1.361(12) 3
C11 C12 1.433(12) .
C12 C11 1.361(12) 2
C13 C14 1.461(13) .
C14 C15 1.366(11) .
C14 C15 1.387(12) 2_545
C15 C14 1.387(12) 3_655
C16 C17 1.473(13) .
C17 C18 1.362(11) 2_655
C17 C18 1.413(12) .
C18 C17 1.361(12) 3_665
N211 C221 1.366(17) .
N211 C261 1.374(17) .
C221 C231 1.373(18) .
C231 C241 1.397(18) .
C241 C251 1.370(17) .
C241 C341 1.554(7) .
C251 C261 1.404(18) .
N311 C321 1.348(15) .
N311 C361 1.369(15) .
C321 C331 1.365(16) .
C331 C341 1.374(14) .
C341 C351 1.433(14) .
C351 C361 1.386(15) .
C222 C232 1.396(16) .
C252 C262 1.381(15) .
C322 C332 1.415(17) .
C352 C362 1.367(17) .
N41 C47 1.467(11) .
N41 C43 1.502(12) .
N41 C45 1.502(12) .
N42 C48 1.432(14) .
N42 C46 1.473(12) .
N42 C44 1.484(13) .
N42 Ni1 2.164(11) 1_556
C43 C44 1.477(15) .
C45 C46 1.468(14) .
C47 C48 1.444(15) .

loop_
_platon_squeeze_void_nr
_platon_squeeze_void_average_x
_platon_squeeze_void_average_y
_platon_squeeze_void_average_z
_platon_squeeze_void_volume
_platon_squeeze_void_count_electrons
1 -0.011 -0.007 0.029 2219.1 95.6
